data_7061778
loop_
_publ_author_name
'Goncharova, Irina K.'
'Ulianova, Eva A.'
'Novikov, Roman A.'
'Volodin, Alexander D.'
'Korlyukov, Alexander A.'
'Arzumanyan, Ashot V.'

_publ_section_title
;
 Siloxane-containing derivatives of benzoic acid: chemical transformation
 of the carboxyl group
;
_journal_issue 37
_journal_name_full 'New Journal of Chemistry'
_journal_page_first 18041
_journal_page_last 18047
_journal_paper_doi 10.1039/D2NJ03872B
_journal_volume 46
_journal_year 2022
_chemical_formula_moiety 'C22 H32 N2 O3 Si2'
_chemical_formula_sum 'C22 H32 N2 O3 Si2'
_chemical_formula_weight 428.67
_space_group_crystal_system monoclinic
_space_group_IT_number 14
_space_group_name_Hall '-P 2yn'
_space_group_name_H-M_alt 'P 1 21/n 1'
_atom_sites_solution_hydrogens geom
_atom_sites_solution_primary dual
_audit_creation_date 2022-06-15
_audit_creation_method
;
Olex2 1.5
(compiled 2022.04.07 svn.rca3783a0 for OlexSys, GUI svn.r6498)
;
_audit_update_record
;
2022-08-27 deposited with the CCDC.	2022-09-02 downloaded from the CCDC.
;
_cell_angle_alpha 90
_cell_angle_beta 100.03(3)
_cell_angle_gamma 90
_cell_formula_units_Z 2
_cell_length_a 6.1230(12)
_cell_length_b 11.555(2)
_cell_length_c 17.020(3)
_cell_measurement_reflns_used 2531
_cell_measurement_temperature 100
_cell_measurement_theta_max 26.551
_cell_measurement_theta_min 2.244
_cell_volume 1185.8(4)
_computing_cell_refinement 'XDS (Kabsch, 1988a, 1988b, 1993, 2010)'
_computing_data_collection 'APEX3 v2019.11-0 (Bruker, 2019)'
_computing_data_reduction 'XDS (Kabsch, 1988a, 1988b, 1993, 2010)'
_computing_molecular_graphics 'Olex2 1.5 (Dolomanov et al., 2009)'
_computing_publication_material 'Olex2 1.5 (Dolomanov et al., 2009)'
_computing_structure_refinement 'SHELXL 2014/6 (Sheldrick, 2015)'
_computing_structure_solution 'SHELXT  (Sheldrick, 2015)'
_diffrn_ambient_temperature 100
_diffrn_detector 'CCD area detector'
_diffrn_detector_type 'Rayonix SX 165 area detector'
_diffrn_measured_fraction_theta_full 0.999
_diffrn_measured_fraction_theta_max 0.999
_diffrn_measurement_device 'Rayonix SX 165 area detector and Marexperts dtb goniostat'
_diffrn_measurement_device_type 'Marexperts dtb goniostat'
_diffrn_measurement_method '/f scans'
_diffrn_radiation_monochromator 'Silicon 111'
_diffrn_radiation_type synchrotron
_diffrn_radiation_wavelength 0.745
_diffrn_reflns_av_R_equivalents 0.1065
_diffrn_reflns_av_unetI/netI 0.0775
_diffrn_reflns_Laue_measured_fraction_full 0.999
_diffrn_reflns_Laue_measured_fraction_max 0.999
_diffrn_reflns_limit_h_max 7
_diffrn_reflns_limit_h_min -7
_diffrn_reflns_limit_k_max 13
_diffrn_reflns_limit_k_min -14
_diffrn_reflns_limit_l_max 20
_diffrn_reflns_limit_l_min -20
_diffrn_reflns_number 7991
_diffrn_reflns_point_group_measured_fraction_full 0.999
_diffrn_reflns_point_group_measured_fraction_max 0.999
_diffrn_reflns_theta_full 26.551
_diffrn_reflns_theta_max 27.373
_diffrn_reflns_theta_min 2.244
_diffrn_source synchrotron
_diffrn_source_type 'Belok station, Kurchatov Center for Synchrotron Radiation and Nanotechnology, Moscow'
_exptl_absorpt_coefficient_mu 0.195
_exptl_absorpt_correction_T_max 0.89
_exptl_absorpt_correction_T_min 0.64
_exptl_absorpt_correction_type multi-scan
_exptl_absorpt_process_details 'XSCALE (Kabsch, 2010)'
_exptl_crystal_colour colourless
_exptl_crystal_colour_primary colourless
_exptl_crystal_density_diffrn 1.201
_exptl_crystal_description prism
_exptl_crystal_F_000 460
_exptl_crystal_size_max 0.07
_exptl_crystal_size_mid 0.05
_exptl_crystal_size_min 0.03
_refine_diff_density_max 0.417
_refine_diff_density_min -0.341
_refine_diff_density_rms 0.075
_refine_ls_extinction_method none
_refine_ls_goodness_of_fit_ref 1.064
_refine_ls_hydrogen_treatment constr
_refine_ls_matrix_type full
_refine_ls_number_parameters 140
_refine_ls_number_reflns 2342
_refine_ls_number_restraints 0
_refine_ls_restrained_S_all 1.064
_refine_ls_R_factor_all 0.1119
_refine_ls_R_factor_gt 0.0721
_refine_ls_shift/su_max 0.000
_refine_ls_shift/su_mean 0.000
_refine_ls_structure_factor_coef Fsqd
_refine_ls_weighting_details 'w=1/[\s^2^(Fo^2^)+(0.0767P)^2^+0.9681P] where P=(Fo^2^+2Fc^2^)/3'
_refine_ls_weighting_scheme calc
_refine_ls_wR_factor_gt 0.1572
_refine_ls_wR_factor_ref 0.1772
_reflns_Friedel_coverage 0.000
_reflns_number_gt 1580
_reflns_number_total 2342
_reflns_threshold_expression 'I > 2\s(I)'
_cod_data_source_file d2nj03872b4.cif
_cod_data_source_block 108
_cod_depositor_comments 'Adding full bibliography for 7061778--7061786.cif.'
_cod_database_code 7061778
_shelxl_version_number 2014/6
_shelx_space_group_comment
;
The symmetry employed for this shelxl refinement is uniquely defined
by the following loop, which should always be used as a source of
symmetry information in preference to the above space-group names.
They are only intended as comments.
;
_shelx_estimated_absorpt_t_max 0.994
_shelx_estimated_absorpt_t_min 0.986
_olex2_refinement_description
;
1. Fixed Uiso
 At 1.2 times of:
  All C(H) groups
 At 1.5 times of:
  All C(H,H,H) groups
2. Others
 Fixed Sof: O1(0.5)
3.a Aromatic/amide H refined with riding coordinates:
 C2(H2), C3(H3), C5(H5), C6(H6)
3.b Idealised Me refined as rotating group:
 C8(H8A,H8B,H8C), C9(H9A,H9B,H9C), C10(H10A,H10B,H10C), C11(H11A,H11B,H11C)
;
_olex2_submission_special_instructions 'No special instructions were received'

loop_
_space_group_symop_operation_xyz
'x, y, z'
'-x+1/2, y+1/2, -z+1/2'
'-x, -y, -z'
'x-1/2, -y-1/2, z-1/2'

loop_
_atom_site_label
_atom_site_type_symbol
_atom_site_fract_x
_atom_site_fract_y
_atom_site_fract_z
_atom_site_U_iso_or_equiv
_atom_site_adp_type
_atom_site_occupancy
_atom_site_site_symmetry_order
_atom_site_calc_flag
_atom_site_refinement_flags_posn
_atom_site_refinement_flags_adp
_atom_site_refinement_flags_occupancy
_atom_site_disorder_assembly
_atom_site_disorder_group
Si1 Si 0.42127(17) 0.12362(8) 0.46252(6) 0.0301(3) Uani 1 1 d . . . . .
O1 O 0.5413(13) -0.0015(11) 0.4920(6) 0.0362(17) Uani 0.5 1 d . . P A -1
O2 O 0.8426(5) 0.5926(2) 0.67224(18) 0.0483(8) Uani 1 1 d . . . . .
N1 N 1.1756(5) 0.5017(3) 0.69330(19) 0.0355(7) Uani 1 1 d . . . . .
C1 C 0.6010(6) 0.2369(3) 0.5201(2) 0.0284(8) Uani 1 1 d . . . . .
C2 C 0.6309(6) 0.3457(3) 0.4877(2) 0.0297(8) Uani 1 1 d . . . . .
H2 H 0.5646 0.3611 0.4340 0.036 Uiso 1 1 calc R U . . .
C3 C 0.7539(6) 0.4317(3) 0.5314(2) 0.0316(8) Uani 1 1 d . . . . .
H3 H 0.7694 0.5050 0.5078 0.038 Uiso 1 1 calc R U . . .
C4 C 0.8551(6) 0.4111(3) 0.6100(2) 0.0281(7) Uani 1 1 d . . . . .
C5 C 0.8308(6) 0.3018(3) 0.6424(2) 0.0337(8) Uani 1 1 d . . . . .
H5 H 0.9023 0.2855 0.6954 0.040 Uiso 1 1 calc R U . . .
C6 C 0.7054(6) 0.2174(3) 0.5990(2) 0.0317(8) Uani 1 1 d . . . . .
H6 H 0.6890 0.1444 0.6230 0.038 Uiso 1 1 calc R U . . .
C7 C 0.9601(6) 0.5092(3) 0.6609(2) 0.0341(8) Uani 1 1 d . . . . .
C8 C 1.3266(6) 0.4114(3) 0.6764(2) 0.0405(9) Uani 1 1 d . . . . .
H8A H 1.3744 0.3652 0.7246 0.061 Uiso 1 1 calc R U . . .
H8B H 1.4563 0.4469 0.6596 0.061 Uiso 1 1 calc R U . . .
H8C H 1.2506 0.3615 0.6337 0.061 Uiso 1 1 calc R U . . .
C9 C 1.2749(8) 0.5928(4) 0.7470(3) 0.0515(11) Uani 1 1 d . . . . .
H9A H 1.3988 0.6277 0.7259 0.077 Uiso 1 1 calc R U . . .
H9B H 1.3295 0.5599 0.7998 0.077 Uiso 1 1 calc R U . . .
H9C H 1.1634 0.6522 0.7513 0.077 Uiso 1 1 calc R U . . .
C10 C 0.4467(8) 0.1303(4) 0.3564(2) 0.0522(12) Uani 1 1 d . . . . .
H10A H 0.6020 0.1188 0.3511 0.078 Uiso 1 1 calc R U . . .
H10B H 0.3963 0.2061 0.3346 0.078 Uiso 1 1 calc R U . . .
H10C H 0.3552 0.0695 0.3269 0.078 Uiso 1 1 calc R U . . .
C11 C 0.1274(8) 0.1499(6) 0.4711(4) 0.0821(19) Uani 1 1 d . . . . .
H11A H 0.0326 0.0932 0.4385 0.123 Uiso 1 1 calc R U . . .
H11B H 0.0845 0.2281 0.4522 0.123 Uiso 1 1 calc R U . . .
H11C H 0.1098 0.1421 0.5270 0.123 Uiso 1 1 calc R U . . .

loop_
_atom_site_aniso_label
_atom_site_aniso_U_11
_atom_site_aniso_U_22
_atom_site_aniso_U_33
_atom_site_aniso_U_23
_atom_site_aniso_U_13
_atom_site_aniso_U_12
Si1 0.0348(5) 0.0300(5) 0.0265(5) -0.0007(4) 0.0079(4) -0.0027(4)
O1 0.036(6) 0.037(3) 0.036(5) 0.002(3) 0.010(3) -0.010(5)
O2 0.0480(18) 0.0339(15) 0.0601(18) -0.0100(13) 0.0014(14) 0.0063(13)
N1 0.0319(17) 0.0331(16) 0.0416(18) -0.0031(14) 0.0069(14) -0.0042(13)
C1 0.0308(18) 0.0279(17) 0.0285(17) 0.0001(14) 0.0103(14) 0.0026(14)
C2 0.0330(19) 0.0313(18) 0.0255(16) 0.0036(14) 0.0074(14) 0.0008(14)
C3 0.0333(19) 0.0310(18) 0.0332(18) 0.0029(15) 0.0136(15) -0.0002(15)
C4 0.0245(17) 0.0265(17) 0.0340(18) -0.0035(15) 0.0071(14) 0.0016(14)
C5 0.039(2) 0.035(2) 0.0262(17) 0.0008(16) 0.0028(15) 0.0045(16)
C6 0.041(2) 0.0265(18) 0.0282(18) 0.0026(15) 0.0084(15) 0.0010(15)
C7 0.039(2) 0.0297(19) 0.0349(19) 0.0043(16) 0.0101(16) -0.0001(16)
C8 0.031(2) 0.044(2) 0.049(2) 0.0034(18) 0.0127(17) -0.0009(16)
C9 0.047(3) 0.046(2) 0.059(3) -0.009(2) 0.002(2) -0.013(2)
C10 0.071(3) 0.055(3) 0.033(2) -0.013(2) 0.016(2) -0.019(2)
C11 0.045(3) 0.103(5) 0.105(5) -0.051(4) 0.032(3) -0.032(3)

loop_
_atom_type_symbol
_atom_type_description
_atom_type_scat_dispersion_real
_atom_type_scat_dispersion_imag
_atom_type_scat_source
C C 0.0026 0.0018 'International Tables Vol C Tables 4.2.6.8 and 6.1.1.4'
H H 0.0000 0.0000 'International Tables Vol C Tables 4.2.6.8 and 6.1.1.4'
N N 0.0049 0.0036 'International Tables Vol C Tables 4.2.6.8 and 6.1.1.4'
O O 0.0092 0.0067 'International Tables Vol C Tables 4.2.6.8 and 6.1.1.4'
Si Si 0.0786 0.0778 'International Tables Vol C Tables 4.2.6.8 and 6.1.1.4'

loop_
_geom_angle_atom_site_label_1
_geom_angle_atom_site_label_2
_geom_angle_atom_site_label_3
_geom_angle
_geom_angle_site_symmetry_1
_geom_angle_site_symmetry_3
_geom_angle_publ_flag
O1 Si1 O1 21.6(3) 3_656 . ?
O1 Si1 C1 105.1(4) . . ?
O1 Si1 C1 109.9(4) 3_656 . ?
O1 Si1 C10 103.0(3) . . ?
O1 Si1 C10 118.7(4) 3_656 . ?
O1 Si1 C11 99.5(3) 3_656 . ?
O1 Si1 C11 120.2(3) . . ?
C10 Si1 C1 109.96(18) . . ?
C10 Si1 C11 108.6(3) . . ?
C11 Si1 C1 109.5(2) . . ?
C7 N1 C8 125.3(3) . . ?
C7 N1 C9 119.0(3) . . ?
C8 N1 C9 115.6(3) . . ?
C2 C1 Si1 121.9(3) . . ?
C2 C1 C6 116.9(3) . . ?
C6 C1 Si1 121.1(3) . . ?
C1 C2 H2 119.0 . . ?
C3 C2 C1 122.1(3) . . ?
C3 C2 H2 119.0 . . ?
C2 C3 H3 119.9 . . ?
C2 C3 C4 120.2(3) . . ?
C4 C3 H3 119.9 . . ?
C3 C4 C5 118.2(3) . . ?
C3 C4 C7 120.0(3) . . ?
C5 C4 C7 121.3(3) . . ?
C4 C5 H5 119.4 . . ?
C6 C5 C4 121.2(3) . . ?
C6 C5 H5 119.4 . . ?
C1 C6 H6 119.3 . . ?
C5 C6 C1 121.3(3) . . ?
C5 C6 H6 119.3 . . ?
O2 C7 N1 122.9(4) . . ?
O2 C7 C4 118.4(3) . . ?
N1 C7 C4 118.7(3) . . ?
N1 C8 H8A 109.5 . . ?
N1 C8 H8B 109.5 . . ?
N1 C8 H8C 109.5 . . ?
H8A C8 H8B 109.5 . . ?
H8A C8 H8C 109.5 . . ?
H8B C8 H8C 109.5 . . ?
N1 C9 H9A 109.5 . . ?
N1 C9 H9B 109.5 . . ?
N1 C9 H9C 109.5 . . ?
H9A C9 H9B 109.5 . . ?
H9A C9 H9C 109.5 . . ?
H9B C9 H9C 109.5 . . ?
Si1 C10 H10A 109.5 . . ?
Si1 C10 H10B 109.5 . . ?
Si1 C10 H10C 109.5 . . ?
H10A C10 H10B 109.5 . . ?
H10A C10 H10C 109.5 . . ?
H10B C10 H10C 109.5 . . ?
Si1 C11 H11A 109.5 . . ?
Si1 C11 H11B 109.5 . . ?
Si1 C11 H11C 109.5 . . ?
H11A C11 H11B 109.5 . . ?
H11A C11 H11C 109.5 . . ?
H11B C11 H11C 109.5 . . ?

loop_
_geom_bond_atom_site_label_1
_geom_bond_atom_site_label_2
_geom_bond_distance
_geom_bond_site_symmetry_2
_geom_bond_publ_flag
Si1 O1 1.607(12) 3_656 ?
Si1 O1 1.659(12) . ?
Si1 C1 1.873(4) . ?
Si1 C10 1.842(4) . ?
Si1 C11 1.855(5) . ?
O2 C7 1.237(5) . ?
N1 C7 1.341(5) . ?
N1 C8 1.455(5) . ?
N1 C9 1.456(5) . ?
C1 C2 1.397(5) . ?
C1 C6 1.402(5) . ?
C2 H2 0.9500 . ?
C2 C3 1.383(5) . ?
C3 H3 0.9500 . ?
C3 C4 1.393(5) . ?
C4 C5 1.396(5) . ?
C4 C7 1.502(5) . ?
C5 H5 0.9500 . ?
C5 C6 1.374(5) . ?
C6 H6 0.9500 . ?
C8 H8A 0.9800 . ?
C8 H8B 0.9800 . ?
C8 H8C 0.9800 . ?
C9 H9A 0.9800 . ?
C9 H9B 0.9800 . ?
C9 H9C 0.9800 . ?
C10 H10A 0.9800 . ?
C10 H10B 0.9800 . ?
C10 H10C 0.9800 . ?
C11 H11A 0.9800 . ?
C11 H11B 0.9800 . ?
C11 H11C 0.9800 . ?

loop_
_geom_torsion_atom_site_label_1
_geom_torsion_atom_site_label_2
_geom_torsion_atom_site_label_3
_geom_torsion_atom_site_label_4
_geom_torsion
_geom_torsion_site_symmetry_1
_geom_torsion_site_symmetry_2
_geom_torsion_site_symmetry_3
_geom_torsion_site_symmetry_4
_geom_torsion_publ_flag
Si1 C1 C2 C3 176.5(3) . . . . ?
Si1 C1 C6 C5 -177.6(3) . . . . ?
O1 Si1 C1 C2 168.7(3) 3_656 . . . ?
O1 Si1 C1 C2 146.5(3) . . . . ?
O1 Si1 C1 C6 -13.7(4) 3_656 . . . ?
O1 Si1 C1 C6 -35.9(4) . . . . ?
C1 C2 C3 C4 0.7(5) . . . . ?
C2 C1 C6 C5 0.1(5) . . . . ?
C2 C3 C4 C5 0.8(5) . . . . ?
C2 C3 C4 C7 -171.1(3) . . . . ?
C3 C4 C5 C6 -1.8(5) . . . . ?
C3 C4 C7 O2 58.8(5) . . . . ?
C3 C4 C7 N1 -122.4(4) . . . . ?
C4 C5 C6 C1 1.4(6) . . . . ?
C5 C4 C7 O2 -112.8(4) . . . . ?
C5 C4 C7 N1 66.0(5) . . . . ?
C6 C1 C2 C3 -1.2(5) . . . . ?
C7 C4 C5 C6 169.9(3) . . . . ?
C8 N1 C7 O2 -174.0(4) . . . . ?
C8 N1 C7 C4 7.3(5) . . . . ?
C9 N1 C7 O2 2.7(6) . . . . ?
C9 N1 C7 C4 -176.0(3) . . . . ?
C10 Si1 C1 C2 36.3(4) . . . . ?
C10 Si1 C1 C6 -146.1(3) . . . . ?
C11 Si1 C1 C2 -83.0(4) . . . . ?
C11 Si1 C1 C6 94.6(4) . . . . ?
